data_1010542
loop_
_publ_author_name
'James, R. W.'
'Wood, W. A.'

_publ_section_title
;
 The Crystal Structures of Barytes, Celestine and Anglesite
;
_journal_coden_ASTM PRLAAZ
_journal_name_full
;
Proceedings of the Royal Society of London, Series A: Mathematical and
Physical Sciences (76,1906-)
;
_journal_page_first 598
_journal_page_last 620
_journal_paper_doi 10.1098/rspa.1925.0148
_journal_volume 109
_journal_year 1925
_chemical_formula_structural 'Ba S O4'
_chemical_formula_sum 'Ba O4 S'
_chemical_name_mineral Baryte
_chemical_name_systematic 'Barium sulfate'
_space_group_IT_number 62
_symmetry_cell_setting orthorhombic
_symmetry_Int_Tables_number 62
_symmetry_space_group_name_Hall '-P 2ac 2n'
_symmetry_space_group_name_H-M 'P n m a'
_cell_angle_alpha 90
_cell_angle_beta 90
_cell_angle_gamma 90
_cell_formula_units_Z 4
_cell_length_a 8.85
_cell_length_b 5.43
_cell_length_c 7.13
_cell_volume 342.6
_cod_depositor_comments
;
 Copied several data items from duplicate entry 1010543 and updated
 the bibliographic information.

 Antanas Vaitkus,
 2020-10-12
;
_cod_database_code 9016579

loop_
_space_group_symop_id
_space_group_symop_operation_xyz
1 x,y,z
2 1/2+x,1/2-y,1/2-z
3 -x,1/2+y,-z
4 1/2-x,-y,1/2+z
5 -x,-y,-z
6 1/2-x,1/2+y,1/2+z
7 x,1/2-y,z
8 1/2+x,y,1/2-z

loop_
_atom_site_label
_atom_site_type_symbol
_atom_site_symmetry_multiplicity
_atom_site_Wyckoff_symbol
_atom_site_fract_x
_atom_site_fract_y
_atom_site_fract_z
_atom_site_occupancy
_atom_site_attached_hydrogens
_atom_site_calc_flag
Ba1 Ba2+ 4 c 0.318 0.25 0.3388 1. 0 d
S1 S6+ 4 c 0.432 0.25 -0.1386 1. 0 d
O1 O2- 4 c -1. -1. -1. 4. 0 dum

loop_
_atom_type_symbol
_atom_type_oxidation_number
Ba2+ 2.000
S6+ 6.000
O2- -2.000

loop_
_cod_related_entry_id
_cod_related_entry_database
_cod_related_entry_code
1 AMCSD 0017447
